data_4312766
loop_
_publ_author_name
'Bangbo Yan'
'Huajun Zhou'
'Abdessadek Lachgar'

_publ_contact_author_address
;
    Department of Chemistry, 
    Wake Forest University, 
    Winston-Salem, NC 27109
;
_publ_contact_author_email lachgar@wfu.edu
_publ_contact_author_fax '(336) 758-4656'
_publ_contact_author_name 'Abdessadek Lachgar'
_publ_contact_author_phone '(336) 758-4676'
_publ_section_title
;
 Octahedral Niobium Chloride Clusters as Building Blocks of Templated
 Prussian Blue Framework Analogues
;
_journal_name_full 'Inorganic Chemistry'
_journal_page_first 8818
_journal_page_last 8822
_journal_paper_doi 10.1021/ic034514l
_journal_volume 42
_journal_year 2003
_chemical_formula_sum 'C16 H42 Cl18 N5 Nb6'
_chemical_formula_weight 1500.11
_chemical_name_systematic
; 
 ? 
;
_space_group_IT_number 15
_symmetry_cell_setting monoclinic
_symmetry_space_group_name_Hall '-C 2yc'
_symmetry_space_group_name_H-M 'C 1 2/c 1'
_atom_sites_solution_hydrogens geom
_atom_sites_solution_primary direct
_atom_sites_solution_secondary difmap
_audit_creation_method SHELXTL-PC
_cell_angle_alpha 90.00
_cell_angle_beta 109.906(9)
_cell_angle_gamma 90.00
_cell_formula_units_Z 4
_cell_length_a 22.731(3)
_cell_length_b 9.1692(11)
_cell_length_c 23.901(3)
_cell_measurement_reflns_used 47
_cell_measurement_temperature 223(2)
_cell_measurement_theta_max 12.57
_cell_measurement_theta_min 0.70
_cell_volume 4683.9(11)
_computing_cell_refinement 'Bruker XSCANS'
_computing_data_collection 'Bruker XSCANS'
_computing_data_reduction 'Bruker SHELXTL-PC'
_computing_molecular_graphics 'Bruker SHELXTL-PC'
_computing_publication_material 'Bruker SHELXTL-PC'
_computing_structure_refinement 'Bruker SHELXTL-PC'
_computing_structure_solution 'Bruker SHELXTL-PC'
_diffrn_ambient_temperature 223(2)
_diffrn_measured_fraction_theta_full 1.000
_diffrn_measured_fraction_theta_max 1.000
_diffrn_measurement_device_type 'Bruker P4'
_diffrn_measurement_method '\w scans'
_diffrn_radiation_monochromator graphite
_diffrn_radiation_source 'normal-focus sealed tube'
_diffrn_radiation_type MoK\a
_diffrn_radiation_wavelength 0.71073
_diffrn_reflns_av_R_equivalents 0.0702
_diffrn_reflns_av_sigmaI/netI 0.1128
_diffrn_reflns_limit_h_max 28
_diffrn_reflns_limit_h_min -1
_diffrn_reflns_limit_k_max 11
_diffrn_reflns_limit_k_min -1
_diffrn_reflns_limit_l_max 27
_diffrn_reflns_limit_l_min -29
_diffrn_reflns_number 5636
_diffrn_reflns_theta_full 26.02
_diffrn_reflns_theta_max 26.02
_diffrn_reflns_theta_min 1.81
_diffrn_standards_interval_count 297
_diffrn_standards_number 3
_exptl_absorpt_coefficient_mu 2.467
_exptl_absorpt_correction_T_max 0.9523
_exptl_absorpt_correction_T_min 0.4581
_exptl_absorpt_correction_type integration
_exptl_crystal_colour brown
_exptl_crystal_density_diffrn 2.127
_exptl_crystal_density_method 'not measured'
_exptl_crystal_description plate
_exptl_crystal_F_000 2900
_exptl_crystal_size_max 0.38
_exptl_crystal_size_mid 0.17
_exptl_crystal_size_min 0.02
_refine_diff_density_max 0.872
_refine_diff_density_min -1.001
_refine_diff_density_rms 0.245
_refine_ls_extinction_method none
_refine_ls_goodness_of_fit_ref 0.979
_refine_ls_hydrogen_treatment mixed
_refine_ls_matrix_type full
_refine_ls_number_parameters 204
_refine_ls_number_reflns 4605
_refine_ls_number_restraints 0
_refine_ls_restrained_S_all 0.979
_refine_ls_R_factor_all 0.1236
_refine_ls_R_factor_gt 0.0531
_refine_ls_shift/su_max 0.000
_refine_ls_shift/su_mean 0.000
_refine_ls_structure_factor_coef Fsqd
_refine_ls_weighting_details 'calc w=1/[\s^2^(Fo^2^)+(0.0251P)^2^+0.0000P] where P=(Fo^2^+2Fc^2^)/3'
_refine_ls_weighting_scheme calc
_refine_ls_wR_factor_gt 0.0773
_refine_ls_wR_factor_ref 0.0954
_reflns_number_gt 2712
_reflns_number_total 4605
_reflns_threshold_expression >2sigma(I)
_cod_data_source_file ic034514lsi20030514_053953_1.cif
_cod_data_source_block 1
_cod_depositor_comments
;
The following automatic conversions were performed:

'_symmetry_cell_setting' value 'Monoclinic' changed to 'monoclinic'
according to the built-in table from CIF Core dictionary named
'cif_core.dic' version 2.4.1 from 2010-06-29.

Automatic conversion script
Id: cif_fix_values 1646 2011-03-28 12:23:43Z adriana 
;
_cod_original_cell_volume 4684.0(9)
_cod_database_code 4312766

loop_
_symmetry_equiv_pos_as_xyz
'x, y, z'
'-x, y, -z+1/2'
'x+1/2, y+1/2, z'
'-x+1/2, y+1/2, -z+1/2'
'-x, -y, -z'
'x, -y, z-1/2'
'-x+1/2, -y+1/2, -z'
'x+1/2, -y+1/2, z-1/2'

loop_
_atom_site_label
_atom_site_type_symbol
_atom_site_fract_x
_atom_site_fract_y
_atom_site_fract_z
_atom_site_U_iso_or_equiv
_atom_site_adp_type
_atom_site_occupancy
_atom_site_symmetry_multiplicity
_atom_site_calc_flag
_atom_site_refinement_flags
_atom_site_disorder_assembly
_atom_site_disorder_group
Nb1 Nb 0.04173(4) 0.38014(9) 0.44826(3) 0.02051(19) Uani 1 1 d . . .
Nb2 Nb -0.04940(4) 0.62664(10) 0.42482(3) 0.02097(19) Uani 1 1 d . . .
Nb3 Nb -0.07449(4) 0.34933(9) 0.47802(3) 0.02061(19) Uani 1 1 d . . .
Cl1 Cl 0.10409(11) 0.2171(3) 0.52643(10) 0.0313(6) Uani 1 1 d . . .
Cl2 Cl 0.13320(10) 0.5364(3) 0.46497(9) 0.0304(6) Uani 1 1 d . . .
Cl3 Cl -0.03792(11) 0.1902(3) 0.41500(9) 0.0306(6) Uani 1 1 d . . .
Cl4 Cl -0.00804(11) 0.5082(3) 0.35398(9) 0.0300(6) Uani 1 1 d . . .
Cl5 Cl 0.09320(12) 0.2401(3) 0.38593(10) 0.0369(6) Uani 1 1 d . . .
Cl6 Cl -0.14242(10) 0.4737(3) 0.38943(9) 0.0296(5) Uani 1 1 d . . .
Cl7 Cl 0.02874(11) 0.8192(2) 0.43991(9) 0.0308(6) Uani 1 1 d . . .
Cl8 Cl -0.10994(12) 0.7703(3) 0.33246(10) 0.0394(6) Uani 1 1 d . . .
Cl9 Cl -0.16493(12) 0.1735(3) 0.45137(11) 0.0401(6) Uani 1 1 d . . .
N1 N 0.0000 -0.0187(12) 0.2500 0.029(3) Uani 1 2 d S . .
C1 C -0.0427(4) 0.0775(11) 0.2692(4) 0.040(3) Uani 1 1 d . . .
H1A H -0.0667 0.1386 0.2362 0.061 Uiso 1 1 calc R . .
H1B H -0.0182 0.1386 0.3020 0.061 Uiso 1 1 calc R . .
H1C H -0.0710 0.0178 0.2820 0.061 Uiso 1 1 calc R . .
C2 C 0.0369(4) -0.1119(12) 0.3001(4) 0.043(3) Uani 1 1 d . . .
H2A H 0.0648 -0.1733 0.2875 0.064 Uiso 1 1 calc R . .
H2B H 0.0088 -0.1726 0.3128 0.064 Uiso 1 1 calc R . .
H2C H 0.0613 -0.0509 0.3330 0.064 Uiso 1 1 calc R . .
N2 N 0.7086(4) -0.0315(10) 0.3127(3) 0.039(2) Uani 1 1 d . . .
C3 C 0.7428(5) -0.1206(13) 0.3660(4) 0.055(3) Uani 1 1 d . . .
H3A H 0.7129 -0.1704 0.3801 0.082 Uiso 1 1 calc R . .
H3B H 0.7689 -0.0575 0.3971 0.082 Uiso 1 1 calc R . .
H3C H 0.7687 -0.1919 0.3554 0.082 Uiso 1 1 calc R . .
C4 C 0.6661(7) -0.1187(17) 0.2673(5) 0.105(6) Uani 1 1 d . . .
H4A H 0.6369 -0.1663 0.2830 0.158 Uiso 1 1 calc R . .
H4B H 0.6892 -0.1919 0.2541 0.158 Uiso 1 1 calc R . .
H4C H 0.6432 -0.0571 0.2340 0.158 Uiso 1 1 calc R . .
C5 C 0.6734(7) 0.0838(16) 0.3303(6) 0.090(5) Uani 1 1 d . . .
H5A H 0.6425 0.0399 0.3447 0.135 Uiso 1 1 calc R . .
H5B H 0.6526 0.1451 0.2962 0.135 Uiso 1 1 calc R . .
H5C H 0.7020 0.1426 0.3616 0.135 Uiso 1 1 calc R . .
C6 C 0.7550(6) 0.0426(17) 0.2904(5) 0.092(5) Uani 1 1 d . . .
H6A H 0.7330 0.1018 0.2560 0.139 Uiso 1 1 calc R . .
H6B H 0.7799 -0.0302 0.2793 0.139 Uiso 1 1 calc R . .
H6C H 0.7821 0.1043 0.3215 0.139 Uiso 1 1 calc R . .
N3 N 0.6947(5) 0.4908(14) 0.3212(4) 0.074(4) Uani 1 1 d . . .
C7 C 0.6981(5) 0.4765(14) 0.3681(6) 0.054(3) Uani 1 1 d . . .
C8 C 0.7057(6) 0.4576(17) 0.4305(5) 0.084(5) Uani 1 1 d . . .
H8A H 0.6974 0.5494 0.4466 0.126 Uiso 1 1 calc R . .
H8B H 0.7482 0.4267 0.4522 0.126 Uiso 1 1 calc R . .
H8C H 0.6766 0.3842 0.4344 0.126 Uiso 1 1 calc R . .

loop_
_atom_site_aniso_label
_atom_site_aniso_U_11
_atom_site_aniso_U_22
_atom_site_aniso_U_33
_atom_site_aniso_U_23
_atom_site_aniso_U_13
_atom_site_aniso_U_12
Nb1 0.0195(4) 0.0249(5) 0.0181(4) -0.0031(4) 0.0077(3) 0.0008(4)
Nb2 0.0195(4) 0.0261(5) 0.0170(4) 0.0033(4) 0.0057(3) 0.0021(4)
Nb3 0.0190(4) 0.0250(4) 0.0188(4) -0.0015(3) 0.0078(3) -0.0023(4)
Cl1 0.0333(14) 0.0308(13) 0.0289(11) 0.0009(10) 0.0094(11) 0.0119(12)
Cl2 0.0228(12) 0.0422(14) 0.0304(11) -0.0062(11) 0.0146(10) -0.0050(12)
Cl3 0.0319(14) 0.0301(13) 0.0320(12) -0.0111(10) 0.0138(11) -0.0033(11)
Cl4 0.0296(13) 0.0436(14) 0.0168(10) -0.0004(10) 0.0079(10) 0.0020(12)
Cl5 0.0335(14) 0.0458(15) 0.0357(12) -0.0138(12) 0.0173(12) 0.0029(13)
Cl6 0.0207(12) 0.0423(15) 0.0222(10) 0.0011(10) 0.0027(10) -0.0021(12)
Cl7 0.0346(14) 0.0270(13) 0.0309(12) 0.0066(10) 0.0112(11) -0.0034(11)
Cl8 0.0348(15) 0.0495(16) 0.0303(12) 0.0189(12) 0.0063(11) 0.0085(13)
Cl9 0.0322(14) 0.0437(16) 0.0446(14) -0.0065(12) 0.0135(12) -0.0151(13)
N1 0.032(7) 0.031(6) 0.025(5) 0.000 0.012(5) 0.000
C1 0.030(6) 0.059(8) 0.034(5) -0.016(5) 0.013(5) -0.004(5)
C2 0.038(6) 0.045(7) 0.039(5) 0.016(5) 0.006(5) -0.006(6)
N2 0.037(5) 0.044(5) 0.033(4) 0.003(4) 0.011(4) 0.000(5)
C3 0.047(7) 0.057(8) 0.048(6) 0.016(6) 0.001(6) -0.010(7)
C4 0.129(14) 0.109(13) 0.038(6) -0.012(8) -0.024(8) -0.070(12)
C5 0.100(12) 0.100(12) 0.074(9) 0.015(9) 0.035(9) 0.056(10)
C6 0.080(11) 0.131(15) 0.080(9) 0.048(10) 0.045(9) -0.001(11)
N3 0.050(7) 0.121(10) 0.061(6) 0.002(8) 0.031(6) -0.002(7)
C7 0.037(7) 0.059(8) 0.072(8) 0.015(7) 0.027(7) 0.005(6)
C8 0.063(9) 0.131(14) 0.060(8) 0.017(9) 0.022(8) 0.032(10)

loop_
_atom_type_symbol
_atom_type_description
_atom_type_scat_dispersion_real
_atom_type_scat_dispersion_imag
_atom_type_scat_source
C C 0.0033 0.0016 'International Tables Vol C Tables 4.2.6.8 and 6.1.1.4'
H H 0.0000 0.0000 'International Tables Vol C Tables 4.2.6.8 and 6.1.1.4'
N N 0.0061 0.0033 'International Tables Vol C Tables 4.2.6.8 and 6.1.1.4'
Cl Cl 0.1484 0.1585 'International Tables Vol C Tables 4.2.6.8 and 6.1.1.4'
Nb Nb -2.0727 0.6215 'International Tables Vol C Tables 4.2.6.8 and 6.1.1.4'

loop_
_geom_angle_atom_site_label_1
_geom_angle_atom_site_label_2
_geom_angle_atom_site_label_3
_geom_angle
_geom_angle_site_symmetry_1
_geom_angle_site_symmetry_3
_geom_angle_publ_flag
Cl1 Nb1 Cl2 89.65(9) . . ?
Cl1 Nb1 Cl3 89.16(9) . . ?
Cl2 Nb1 Cl3 165.19(8) . . ?
Cl1 Nb1 Cl4 164.97(8) . . ?
Cl2 Nb1 Cl4 88.29(8) . . ?
Cl3 Nb1 Cl4 89.04(8) . . ?
Cl1 Nb1 Cl5 82.85(8) . . ?
Cl2 Nb1 Cl5 81.70(8) . . ?
Cl3 Nb1 Cl5 83.50(8) . . ?
Cl4 Nb1 Cl5 82.12(8) . . ?
Cl1 Nb1 Nb3 95.20(6) . . ?
Cl2 Nb1 Nb3 142.41(6) . . ?
Cl3 Nb1 Nb3 52.38(5) . . ?
Cl4 Nb1 Nb3 95.50(6) . . ?
Cl5 Nb1 Nb3 135.88(7) . . ?
Cl1 Nb1 Nb2 52.35(5) . 5_566 ?
Cl2 Nb1 Nb2 95.41(6) . 5_566 ?
Cl3 Nb1 Nb2 95.53(6) . 5_566 ?
Cl4 Nb1 Nb2 142.68(6) . 5_566 ?
Cl5 Nb1 Nb2 135.18(7) . 5_566 ?
Nb3 Nb1 Nb2 60.21(3) . 5_566 ?
Cl1 Nb1 Nb3 95.41(6) . 5_566 ?
Cl2 Nb1 Nb3 52.35(6) . 5_566 ?
Cl3 Nb1 Nb3 142.44(6) . 5_566 ?
Cl4 Nb1 Nb3 95.11(7) . 5_566 ?
Cl5 Nb1 Nb3 134.05(7) . 5_566 ?
Nb3 Nb1 Nb3 90.07(3) . 5_566 ?
Nb2 Nb1 Nb3 60.02(3) 5_566 5_566 ?
Cl1 Nb1 Nb2 142.53(6) . . ?
Cl2 Nb1 Nb2 94.83(7) . . ?
Cl3 Nb1 Nb2 95.08(6) . . ?
Cl4 Nb1 Nb2 52.50(6) . . ?
Cl5 Nb1 Nb2 134.62(7) . . ?
Nb3 Nb1 Nb2 60.06(3) . . ?
Nb2 Nb1 Nb2 90.18(3) 5_566 . ?
Nb3 Nb1 Nb2 59.99(3) 5_566 . ?
Cl6 Nb2 Cl1 88.89(8) . 5_566 ?
Cl6 Nb2 Cl7 165.67(8) . . ?
Cl1 Nb2 Cl7 88.17(9) 5_566 . ?
Cl6 Nb2 Cl4 89.81(8) . . ?
Cl1 Nb2 Cl4 165.49(8) 5_566 . ?
Cl7 Nb2 Cl4 89.53(8) . . ?
Cl6 Nb2 Cl8 81.20(8) . . ?
Cl1 Nb2 Cl8 84.09(8) 5_566 . ?
Cl7 Nb2 Cl8 84.55(8) . . ?
Cl4 Nb2 Cl8 81.43(8) . . ?
Cl6 Nb2 Nb1 94.85(5) . 5_566 ?
Cl1 Nb2 Nb1 52.28(6) 5_566 5_566 ?
Cl7 Nb2 Nb1 94.43(6) . 5_566 ?
Cl4 Nb2 Nb1 142.23(7) . 5_566 ?
Cl8 Nb2 Nb1 136.33(7) . 5_566 ?
Cl6 Nb2 Nb3 52.27(6) . . ?
Cl1 Nb2 Nb3 95.43(6) 5_566 . ?
Cl7 Nb2 Nb3 142.01(6) . . ?
Cl4 Nb2 Nb3 95.20(7) . . ?
Cl8 Nb2 Nb3 133.44(7) . . ?
Nb1 Nb2 Nb3 60.11(3) 5_566 . ?
Cl6 Nb2 Nb3 142.15(6) . 5_566 ?
Cl1 Nb2 Nb3 94.84(6) 5_566 5_566 ?
Cl7 Nb2 Nb3 52.13(6) . 5_566 ?
Cl4 Nb2 Nb3 95.04(6) . 5_566 ?
Cl8 Nb2 Nb3 136.64(7) . 5_566 ?
Nb1 Nb2 Nb3 59.81(3) 5_566 5_566 ?
Nb3 Nb2 Nb3 89.88(3) . 5_566 ?
Cl6 Nb2 Nb1 95.40(7) . . ?
Cl1 Nb2 Nb1 142.09(6) 5_566 . ?
Cl7 Nb2 Nb1 95.53(6) . . ?
Cl4 Nb2 Nb1 52.41(6) . . ?
Cl8 Nb2 Nb1 133.81(7) . . ?
Nb1 Nb2 Nb1 89.82(3) 5_566 . ?
Nb3 Nb2 Nb1 59.75(3) . . ?
Nb3 Nb2 Nb1 59.99(3) 5_566 . ?
Cl7 Nb3 Cl6 165.29(9) 5_566 . ?
Cl7 Nb3 Cl3 88.62(8) 5_566 . ?
Cl6 Nb3 Cl3 89.52(8) . . ?
Cl7 Nb3 Cl2 89.29(8) 5_566 5_566 ?
Cl6 Nb3 Cl2 88.80(8) . 5_566 ?
Cl3 Nb3 Cl2 165.23(9) . 5_566 ?
Cl7 Nb3 Cl9 83.42(9) 5_566 . ?
Cl6 Nb3 Cl9 81.87(9) . . ?
Cl3 Nb3 Cl9 83.18(8) . . ?
Cl2 Nb3 Cl9 82.05(8) 5_566 . ?
Cl7 Nb3 Nb1 94.73(6) 5_566 . ?
Cl6 Nb3 Nb1 95.70(6) . . ?
Cl3 Nb3 Nb1 52.52(6) . . ?
Cl2 Nb3 Nb1 142.25(7) 5_566 . ?
Cl9 Nb3 Nb1 135.69(6) . . ?
Cl7 Nb3 Nb2 142.47(7) 5_566 . ?
Cl6 Nb3 Nb2 52.23(6) . . ?
Cl3 Nb3 Nb2 95.27(6) . . ?
Cl2 Nb3 Nb2 95.28(6) 5_566 . ?
Cl9 Nb3 Nb2 134.11(7) . . ?
Nb1 Nb3 Nb2 60.19(3) . . ?
Cl7 Nb3 Nb1 95.72(6) 5_566 5_566 ?
Cl6 Nb3 Nb1 94.64(6) . 5_566 ?
Cl3 Nb3 Nb1 142.45(7) . 5_566 ?
Cl2 Nb3 Nb1 52.32(6) 5_566 5_566 ?
Cl9 Nb3 Nb1 134.36(6) . 5_566 ?
Nb1 Nb3 Nb1 89.93(3) . 5_566 ?
Nb2 Nb3 Nb1 59.87(3) . 5_566 ?
Cl7 Nb3 Nb2 52.36(6) 5_566 5_566 ?
Cl6 Nb3 Nb2 142.34(7) . 5_566 ?
Cl3 Nb3 Nb2 95.45(6) . 5_566 ?
Cl2 Nb3 Nb2 94.83(6) 5_566 5_566 ?
Cl9 Nb3 Nb2 135.77(7) . 5_566 ?
Nb1 Nb3 Nb2 59.98(3) . 5_566 ?
Nb2 Nb3 Nb2 90.12(3) . 5_566 ?
Nb1 Nb3 Nb2 60.02(3) 5_566 5_566 ?
Nb1 Cl1 Nb2 75.38(7) . 5_566 ?
Nb1 Cl2 Nb3 75.33(7) . 5_566 ?
Nb3 Cl3 Nb1 75.11(7) . . ?
Nb1 Cl4 Nb2 75.09(6) . . ?
Nb2 Cl6 Nb3 75.49(7) . . ?
Nb3 Cl7 Nb2 75.51(7) 5_566 . ?
C2 N1 C2 109.4(11) 2 . ?
C2 N1 C1 110.0(5) 2 . ?
C2 N1 C1 109.9(5) . . ?
C2 N1 C1 109.9(5) 2 2 ?
C2 N1 C1 110.0(5) . 2 ?
C1 N1 C1 107.7(11) . 2 ?
C4 N2 C5 109.0(11) . . ?
C4 N2 C3 111.3(9) . . ?
C5 N2 C3 109.0(8) . . ?
C4 N2 C6 111.1(9) . . ?
C5 N2 C6 107.0(10) . . ?
C3 N2 C6 109.2(8) . . ?
N3 C7 C8 177.2(13) . . ?

loop_
_geom_bond_atom_site_label_1
_geom_bond_atom_site_label_2
_geom_bond_distance
_geom_bond_site_symmetry_2
_geom_bond_publ_flag
Nb1 Cl1 2.435(2) . ?
Nb1 Cl2 2.443(2) . ?
Nb1 Cl3 2.442(3) . ?
Nb1 Cl4 2.450(2) . ?
Nb1 Cl5 2.534(2) . ?
Nb1 Nb3 2.9740(11) . ?
Nb1 Nb2 2.9792(10) 5_566 ?
Nb1 Nb3 2.9863(12) 5_566 ?
Nb1 Nb2 2.9872(11) . ?
Nb2 Cl6 2.436(3) . ?
Nb2 Cl1 2.438(2) 5_566 ?
Nb2 Cl7 2.443(2) . ?
Nb2 Cl4 2.453(2) . ?
Nb2 Cl8 2.536(2) . ?
Nb2 Nb1 2.9792(10) 5_566 ?
Nb2 Nb3 2.9835(11) . ?
Nb2 Nb3 2.9863(12) 5_566 ?
Nb3 Cl7 2.435(2) 5_566 ?
Nb3 Cl6 2.438(2) . ?
Nb3 Cl3 2.437(2) . ?
Nb3 Cl2 2.444(2) 5_566 ?
Nb3 Cl9 2.518(3) . ?
Nb3 Nb1 2.9863(12) 5_566 ?
Nb3 Nb2 2.9863(12) 5_566 ?
Cl1 Nb2 2.438(2) 5_566 ?
Cl2 Nb3 2.444(2) 5_566 ?
Cl7 Nb3 2.435(2) 5_566 ?
N1 C2 1.479(10) 2 ?
N1 C2 1.479(10) . ?
N1 C1 1.495(10) . ?
N1 C1 1.495(10) 2 ?
N2 C4 1.427(12) . ?
N2 C5 1.471(13) . ?
N2 C3 1.489(11) . ?
N2 C6 1.497(13) . ?
N3 C7 1.105(13) . ?
C7 C8 1.452(14) . ?
